data_4072599
loop_
_publ_author_name
'Anantharaman, Ganapathi'
'Elango, Kandasamy'

_publ_section_title
;
 Synthesis and Characterization of NHC-Stabilized Zinc Aryloxide and Zinc
 Hydroxyaryloxide&#x2020;
;
_journal_issue 4
_journal_name_full Organometallics
_journal_page_first 1089
_journal_paper_doi 10.1021/om060867r
_journal_volume 26
_journal_year 2007
_chemical_formula_sum 'C67 H80 N4 O4 Zn2'
_chemical_formula_weight 1136.13
_chemical_name_systematic
;
 ?
;
_space_group_IT_number 2
_symmetry_cell_setting triclinic
_symmetry_space_group_name_Hall '-P 1'
_symmetry_space_group_name_H-M 'P -1'
_atom_sites_solution_hydrogens geom
_atom_sites_solution_primary direct
_atom_sites_solution_secondary difmap
_audit_creation_method shelxl-97
_cell_angle_alpha 78.166(2)
_cell_angle_beta 68.737(2)
_cell_angle_gamma 78.164(2)
_cell_formula_units_Z 2
_cell_length_a 13.1223(12)
_cell_length_b 15.0004(13)
_cell_length_c 17.2102(15)
_cell_measurement_temperature 100(2)
_cell_volume 3058.0(5)
_computing_cell_refinement 'bruker smart v5.628'
_computing_data_collection 'bruker smart v5.628'
_computing_data_reduction 'bruker saint+ v6.45'
_computing_molecular_graphics 'bruker shelxtl'
_computing_publication_material 'bruker shelxtl'
_computing_structure_refinement 'bruker shelxtl'
_computing_structure_solution 'bruker shelxtl v6.14'
_diffrn_ambient_temperature 373(2)
_diffrn_measured_fraction_theta_full 0.984
_diffrn_measured_fraction_theta_max 0.984
_diffrn_measurement_device_type 'ccd area detector'
_diffrn_measurement_method 'phi and omega scans'
_diffrn_radiation_monochromator graphite
_diffrn_radiation_source 'fine-focus sealed tube'
_diffrn_radiation_type mok\a
_diffrn_radiation_wavelength 0.71073
_diffrn_reflns_av_R_equivalents 0.0381
_diffrn_reflns_av_sigmaI/netI 0.0825
_diffrn_reflns_limit_h_max 15
_diffrn_reflns_limit_h_min -15
_diffrn_reflns_limit_k_max 16
_diffrn_reflns_limit_k_min -17
_diffrn_reflns_limit_l_max 12
_diffrn_reflns_limit_l_min -20
_diffrn_reflns_number 16204
_diffrn_reflns_theta_full 25.03
_diffrn_reflns_theta_max 25.03
_diffrn_reflns_theta_min 4.09
_exptl_absorpt_coefficient_mu 0.834
_exptl_absorpt_correction_type none
_exptl_crystal_colour colourless
_exptl_crystal_density_diffrn 1.234
_exptl_crystal_density_method 'not measured'
_exptl_crystal_description cube
_exptl_crystal_F_000 1204.0
_exptl_crystal_size_max .3
_exptl_crystal_size_mid .3
_exptl_crystal_size_min .3
_refine_diff_density_max 0.593
_refine_diff_density_min -0.401
_refine_diff_density_rms 0.079
_refine_ls_extinction_method none
_refine_ls_goodness_of_fit_ref 1.017
_refine_ls_hydrogen_treatment mixed
_refine_ls_matrix_type full
_refine_ls_number_parameters 721
_refine_ls_number_reflns 10633
_refine_ls_number_restraints 0
_refine_ls_restrained_S_all 1.017
_refine_ls_R_factor_all 0.0835
_refine_ls_R_factor_gt 0.0590
_refine_ls_shift/su_max 0.001
_refine_ls_shift/su_mean 0.000
_refine_ls_structure_factor_coef Fsqd
_refine_ls_weighting_details 'calc w=1/[\s^2^(fo^2^)+(0.0645p)^2^+0.1005p] where p=(fo^2^+2fc^2^)/3'
_refine_ls_weighting_scheme calc
_refine_ls_wR_factor_gt 0.1260
_refine_ls_wR_factor_ref 0.1378
_reflns_number_gt 7870
_reflns_number_total 10633
_reflns_threshold_expression >2sigma(i)
_cod_data_source_file om060867rsi20060922_074227.cif
_cod_data_source_block complex3
_cod_depositor_comments
;
The following automatic conversions were performed:

'_refine_ls_structure_factor_coef' value 'fsqd' changed to 'Fsqd'
according to /home/saulius/struct/CIF-dictionaries/cif_core.dic
dictionary named 'cif_core.dic' version 2.4.1 from
2010-06-29.

'_atom_site_adp_type' value 'uani' changed to 'Uani'
according to /home/saulius/struct/CIF-dictionaries/cif_core.dic
dictionary named 'cif_core.dic' version 2.4.1 from 2010-06-29 (77
times).

'_atom_site_adp_type' value 'uiso' changed to 'Uiso'
according to /home/saulius/struct/CIF-dictionaries/cif_core.dic
dictionary named 'cif_core.dic' version 2.4.1 from 2010-06-29 (80
times).

Automatic conversion script
Id: cif_fix_values 1715 2011-07-08 13:25:40Z adriana 
;
_cod_original_sg_symbol_H-M P-1
_cod_database_code 4072599

loop_
_symmetry_equiv_pos_as_xyz
'x, y, z'
'-x, -y, -z'

loop_
_atom_site_label
_atom_site_type_symbol
_atom_site_fract_x
_atom_site_fract_y
_atom_site_fract_z
_atom_site_U_iso_or_equiv
_atom_site_adp_type
_atom_site_occupancy
_atom_site_symmetry_multiplicity
_atom_site_calc_flag
_atom_site_refinement_flags
zn1 zn 0.60632(3) 0.03191(3) 0.44432(3) 0.01976(13) Uani 1 1 d .
zn2 zn 0.98766(3) 0.48987(3) 0.09001(3) 0.02182(13) Uani 1 1 d .
n1 n 0.8315(2) -0.0838(2) 0.43714(19) 0.0201(7) Uani 1 1 d .
n2 n 0.7923(2) -0.0844(2) 0.32708(19) 0.0205(7) Uani 1 1 d .
n3 n 1.0093(2) 0.3083(2) 0.20457(18) 0.0213(7) Uani 1 1 d .
n4 n 0.8393(2) 0.3626(2) 0.22745(18) 0.0203(7) Uani 1 1 d .
o1 o 0.6395(2) 0.15517(17) 0.39586(17) 0.0267(6) Uani 1 1 d .
o2 o 0.4771(2) -0.0076(2) 0.43417(18) 0.0263(7) Uani 1 1 d .
o3 o 1.0215(2) 0.57215(18) 0.14678(17) 0.0311(7) Uani 1 1 d .
o4 o 0.8980(2) 0.54208(19) 0.01674(16) 0.0268(7) Uani 1 1 d .
c1 c 0.7527(3) -0.0510(2) 0.4009(2) 0.0208(8) Uani 1 1 d .
c2 c 0.9193(3) -0.1377(3) 0.3856(2) 0.0247(9) Uani 1 1 d .
h2 h 0.9830 -0.1677 0.3968 0.030 Uiso 1 1 calc R
c3 c 0.8945(3) -0.1382(3) 0.3166(2) 0.0251(9) Uani 1 1 d .
h3 h 0.9373 -0.1686 0.2709 0.030 Uiso 1 1 calc R
c4 c 0.8245(3) -0.0636(3) 0.5173(2) 0.0204(8) Uani 1 1 d .
c5 c 0.7898(3) -0.1283(3) 0.5890(2) 0.0223(9) Uani 1 1 d .
c6 c 0.7817(3) -0.1058(3) 0.6654(3) 0.0304(10) Uani 1 1 d .
h6 h 0.7595 -0.1481 0.7137 0.036 Uiso 1 1 calc R
c7 c 0.8054(4) -0.0229(3) 0.6723(3) 0.0323(10) Uani 1 1 d .
c8 c 0.8385(3) 0.0397(3) 0.5995(3) 0.0293(10) Uani 1 1 d .
h8 h 0.8535 0.0963 0.6035 0.035 Uiso 1 1 calc R
c9 c 0.8498(3) 0.0205(3) 0.5213(2) 0.0224(9) Uani 1 1 d .
c10 c 0.7597(3) -0.2174(3) 0.5829(3) 0.0321(10) Uani 1 1 d .
h10a h 0.7420 -0.2547 0.6372 0.048 Uiso 1 1 calc R
h10b h 0.8209 -0.2495 0.5433 0.048 Uiso 1 1 calc R
h10c h 0.6968 -0.2049 0.5643 0.048 Uiso 1 1 calc R
c11 c 0.7977(4) 0.0001(4) 0.7561(3) 0.0518(14) Uani 1 1 d .
h11a h 0.7598 -0.0437 0.8008 0.078 Uiso 1 1 calc R
h11b h 0.7577 0.0608 0.7631 0.078 Uiso 1 1 calc R
h11c h 0.8707 -0.0022 0.7574 0.078 Uiso 1 1 calc R
c12 c 0.8869(3) 0.0889(3) 0.4428(2) 0.0268(9) Uani 1 1 d .
h12a h 0.9461 0.0589 0.4003 0.040 Uiso 1 1 calc R
h12b h 0.9121 0.1381 0.4557 0.040 Uiso 1 1 calc R
h12c h 0.8261 0.1134 0.4226 0.040 Uiso 1 1 calc R
c13 c 0.7318(3) -0.0678(3) 0.2692(2) 0.0236(9) Uani 1 1 d .
c14 c 0.6587(3) -0.1279(3) 0.2795(3) 0.0306(10) Uani 1 1 d .
c15 c 0.5974(4) -0.1089(4) 0.2261(3) 0.0464(13) Uani 1 1 d .
h15 h 0.5467 -0.1476 0.2330 0.056 Uiso 1 1 calc R
c16 c 0.6088(4) -0.0341(4) 0.1623(3) 0.0450(13) Uani 1 1 d .
c17 c 0.6838(4) 0.0243(3) 0.1539(3) 0.0429(12) Uani 1 1 d .
h17 h 0.6923 0.0748 0.1117 0.051 Uiso 1 1 calc R
c18 c 0.7460(3) 0.0087(3) 0.2073(2) 0.0288(10) Uani 1 1 d .
c19 c 0.6463(4) -0.2099(3) 0.3473(3) 0.0437(12) Uani 1 1 d .
h19a h 0.7177 -0.2444 0.3434 0.066 Uiso 1 1 calc R
h19b h 0.6008 -0.2481 0.3403 0.066 Uiso 1 1 calc R
h19c h 0.6124 -0.1895 0.4015 0.066 Uiso 1 1 calc R
c20 c 0.5409(5) -0.0144(4) 0.1044(4) 0.0765(19) Uani 1 1 d .
h20a h 0.4769 0.0296 0.1254 0.115 Uiso 1 1 calc R
h20b h 0.5180 -0.0703 0.1021 0.115 Uiso 1 1 calc R
h20c h 0.5847 0.0101 0.0489 0.115 Uiso 1 1 calc R
c21 c 0.8239(4) 0.0738(3) 0.1990(3) 0.0404(11) Uani 1 1 d .
h21a h 0.7920 0.1108 0.2438 0.061 Uiso 1 1 calc R
h21b h 0.8365 0.1131 0.1458 0.061 Uiso 1 1 calc R
h21c h 0.8928 0.0393 0.2022 0.061 Uiso 1 1 calc R
c22 c 0.5698(3) 0.2345(3) 0.4029(2) 0.0220(9) Uani 1 1 d .
c23 c 0.5127(3) 0.2684(3) 0.3451(2) 0.0244(9) Uani 1 1 d .
c24 c 0.4462(3) 0.3537(3) 0.3507(3) 0.0284(10) Uani 1 1 d .
h24 h 0.4095 0.3761 0.3119 0.034 Uiso 1 1 calc R
c25 c 0.4327(3) 0.4064(3) 0.4124(3) 0.0301(10) Uani 1 1 d .
c26 c 0.4896(3) 0.3719(3) 0.4679(3) 0.0296(10) Uani 1 1 d .
h26 h 0.4821 0.4065 0.5092 0.036 Uiso 1 1 calc R
c27 c 0.5577(3) 0.2878(3) 0.4649(2) 0.0249(9) Uani 1 1 d .
c28 c 0.5233(4) 0.2115(3) 0.2793(3) 0.0391(11) Uani 1 1 d .
h28a h 0.4766 0.2423 0.2472 0.059 Uiso 1 1 calc R
h28b h 0.5015 0.1524 0.3063 0.059 Uiso 1 1 calc R
h28c h 0.5987 0.2035 0.2426 0.059 Uiso 1 1 calc R
c29 c 0.3598(4) 0.4989(3) 0.4158(3) 0.0402(12) Uani 1 1 d .
h29a h 0.3215 0.5078 0.4735 0.060 Uiso 1 1 calc R
h29b h 0.3071 0.5006 0.3886 0.060 Uiso 1 1 calc R
h29c h 0.4045 0.5468 0.3875 0.060 Uiso 1 1 calc R
c30 c 0.6201(3) 0.2513(3) 0.5256(3) 0.0358(11) Uani 1 1 d .
h30a h 0.6024 0.1912 0.5532 0.054 Uiso 1 1 calc R
h30b h 0.5996 0.2919 0.5669 0.054 Uiso 1 1 calc R
h30c h 0.6980 0.2474 0.4955 0.054 Uiso 1 1 calc R
c31 c 0.9428(3) 0.3789(3) 0.1790(2) 0.0207(8) Uani 1 1 d .
c32 c 0.9492(3) 0.2472(3) 0.2680(2) 0.0276(9) Uani 1 1 d .
h32 h 0.9775 0.1931 0.2953 0.033 Uiso 1 1 calc R
c33 c 0.8422(3) 0.2814(3) 0.2824(2) 0.0266(9) Uani 1 1 d .
h33 h 0.7818 0.2555 0.3216 0.032 Uiso 1 1 calc R
c34 c 1.1282(3) 0.2972(2) 0.1691(2) 0.0210(9) Uani 1 1 d .
c35 c 1.1861(3) 0.3424(3) 0.1989(2) 0.0232(9) Uani 1 1 d .
c36 c 1.3006(3) 0.3320(3) 0.1615(2) 0.0303(10) Uani 1 1 d .
h36 h 1.3410 0.3625 0.1796 0.036 Uiso 1 1 calc R
c37 c 1.3568(3) 0.2778(3) 0.0982(3) 0.0312(10) Uani 1 1 d .
c38 c 1.2954(3) 0.2348(3) 0.0703(3) 0.0307(10) Uani 1 1 d .
h38 h 1.3321 0.1997 0.0269 0.037 Uiso 1 1 calc R
c39 c 1.1802(3) 0.2424(3) 0.1051(2) 0.0258(9) Uani 1 1 d .
c40 c 1.1265(3) 0.4011(3) 0.2678(2) 0.0314(10) Uani 1 1 d .
h40a h 1.1788 0.4153 0.2890 0.047 Uiso 1 1 calc R
h40b h 1.0732 0.3683 0.3127 0.047 Uiso 1 1 calc R
h40c h 1.0895 0.4572 0.2458 0.047 Uiso 1 1 calc R
c41 c 1.4807(4) 0.2682(4) 0.0592(3) 0.0525(14) Uani 1 1 d .
h41a h 1.5036 0.3280 0.0441 0.079 Uiso 1 1 calc R
h41b h 1.5038 0.2389 0.0097 0.079 Uiso 1 1 calc R
h41c h 1.5138 0.2315 0.0989 0.079 Uiso 1 1 calc R
c42 c 1.1149(4) 0.1966(3) 0.0726(3) 0.0351(11) Uani 1 1 d .
h42a h 1.0699 0.1579 0.1184 0.053 Uiso 1 1 calc R
h42b h 1.1647 0.1599 0.0308 0.053 Uiso 1 1 calc R
h42c h 1.0685 0.2427 0.0481 0.053 Uiso 1 1 calc R
c43 c 0.7429(3) 0.4239(3) 0.2201(2) 0.0242(9) Uani 1 1 d .
c44 c 0.7022(3) 0.4946(3) 0.2687(3) 0.0287(10) Uani 1 1 d .
c45 c 0.6146(3) 0.5587(3) 0.2557(3) 0.0385(11) Uani 1 1 d .
h45 h 0.5866 0.6069 0.2876 0.046 Uiso 1 1 calc R
c46 c 0.5687(3) 0.5529(3) 0.1975(3) 0.0384(11) Uani 1 1 d .
c47 c 0.6106(3) 0.4798(3) 0.1502(3) 0.0360(11) Uani 1 1 d .
h47 h 0.5795 0.4751 0.1108 0.043 Uiso 1 1 calc R
c48 c 0.6976(3) 0.4145(3) 0.1609(2) 0.0286(10) Uani 1 1 d .
c49 c 0.7537(4) 0.5031(3) 0.3314(3) 0.0459(13) Uani 1 1 d .
h49a h 0.7141 0.5547 0.3603 0.069 Uiso 1 1 calc R
h49b h 0.8294 0.5121 0.3025 0.069 Uiso 1 1 calc R
h49c h 0.7505 0.4479 0.3715 0.069 Uiso 1 1 calc R
c50 c 0.4740(4) 0.6244(4) 0.1842(3) 0.0651(16) Uani 1 1 d .
h50a h 0.4556 0.6689 0.2218 0.098 Uiso 1 1 calc R
h50b h 0.4108 0.5948 0.1955 0.098 Uiso 1 1 calc R
h50c h 0.4957 0.6546 0.1271 0.098 Uiso 1 1 calc R
c51 c 0.7455(4) 0.3372(3) 0.1089(3) 0.0419(12) Uani 1 1 d .
h51a h 0.8173 0.3476 0.0699 0.063 Uiso 1 1 calc R
h51b h 0.6980 0.3345 0.0784 0.063 Uiso 1 1 calc R
h51c h 0.7519 0.2800 0.1452 0.063 Uiso 1 1 calc R
c52 c 1.0423(3) 0.6587(3) 0.1228(2) 0.0264(9) Uani 1 1 d .
c53 c 1.1513(3) 0.6763(3) 0.1025(2) 0.0286(10) Uani 1 1 d .
c54 c 1.1715(4) 0.7674(3) 0.0826(2) 0.0341(11) Uani 1 1 d .
h54 h 1.2434 0.7790 0.0691 0.041 Uiso 1 1 calc R
c55 c 1.0891(4) 0.8408(3) 0.0821(3) 0.0357(11) Uani 1 1 d .
c56 c 0.9830(4) 0.8215(3) 0.1010(2) 0.0361(11) Uani 1 1 d .
h56 h 0.9265 0.8702 0.0999 0.043 Uiso 1 1 calc R
c57 c 0.9583(3) 0.7323(3) 0.1214(2) 0.0297(10) Uani 1 1 d .
c58 c 1.2419(3) 0.5971(3) 0.1029(3) 0.0374(11) Uani 1 1 d .
h58a h 1.3122 0.6188 0.0769 0.056 Uiso 1 1 calc R
h58b h 1.2377 0.5522 0.0721 0.056 Uiso 1 1 calc R
h58c h 1.2338 0.5696 0.1599 0.056 Uiso 1 1 calc R
c59 c 1.1138(5) 0.9395(3) 0.0630(3) 0.0581(15) Uani 1 1 d .
h59a h 1.1910 0.9390 0.0519 0.087 Uiso 1 1 calc R
h59b h 1.0712 0.9709 0.1105 0.087 Uiso 1 1 calc R
h59c h 1.0947 0.9707 0.0145 0.087 Uiso 1 1 calc R
c60 c 0.8418(4) 0.7136(3) 0.1435(3) 0.0432(12) Uani 1 1 d .
h60a h 0.7943 0.7707 0.1381 0.065 Uiso 1 1 calc R
h60b h 0.8169 0.6831 0.2004 0.065 Uiso 1 1 calc R
h60c h 0.8401 0.6751 0.1060 0.065 Uiso 1 1 calc R
c61 c 0.1285(4) 0.6804(3) 0.4572(3) 0.0339(11) Uani 1 1 d .
h61 h 0.1494 0.6882 0.5013 0.041 Uiso 1 1 calc R
c62 c 0.1903(4) 0.7089(3) 0.3755(3) 0.0400(12) Uani 1 1 d .
h62 h 0.2528 0.7363 0.3637 0.048 Uiso 1 1 calc R
c63 c 0.1578(4) 0.6961(3) 0.3115(3) 0.0455(13) Uani 1 1 d .
h63 h 0.1988 0.7151 0.2559 0.055 Uiso 1 1 calc R
c64 c 0.0659(4) 0.6559(3) 0.3288(3) 0.0464(13) Uani 1 1 d .
h64 h 0.0461 0.6470 0.2845 0.056 Uiso 1 1 calc R
c65 c 0.0024(4) 0.6283(3) 0.4101(3) 0.0393(12) Uani 1 1 d .
c66 c 0.0366(4) 0.6408(3) 0.4740(3) 0.0373(11) Uani 1 1 d .
h66 h -0.0041 0.6216 0.5296 0.045 Uiso 1 1 calc R
c67 c -0.1006(5) 0.5890(4) 0.4285(5) 0.080(2) Uani 1 1 d .
h67a h -0.1236 0.5591 0.4857 0.120 Uiso 1 1 calc R
h67b h -0.0870 0.5450 0.3912 0.120 Uiso 1 1 calc R
h67c h -0.1578 0.6375 0.4204 0.120 Uiso 1 1 calc R
h68 h 0.831(3) 0.545(3) 0.027(3) 0.029(12) Uiso 1 1 d .
h69 h 0.459(4) 0.003(4) 0.395(3) 0.060(19) Uiso 1 1 d .

loop_
_atom_site_aniso_label
_atom_site_aniso_U_11
_atom_site_aniso_U_22
_atom_site_aniso_U_33
_atom_site_aniso_U_23
_atom_site_aniso_U_13
_atom_site_aniso_U_12
zn1 0.0170(2) 0.0188(2) 0.0215(3) -0.00226(19) -0.00615(19) 0.00050(18)
zn2 0.0200(2) 0.0235(3) 0.0189(3) 0.00695(19) -0.00676(19) -0.00591(19)
n1 0.0173(16) 0.0188(17) 0.0222(18) -0.0011(14) -0.0063(14) -0.0010(13)
n2 0.0198(17) 0.0175(17) 0.0221(18) -0.0025(14) -0.0076(14) 0.0031(13)
n3 0.0223(17) 0.0222(18) 0.0166(17) 0.0032(14) -0.0044(14) -0.0070(14)
n4 0.0202(17) 0.0228(18) 0.0157(17) 0.0034(13) -0.0041(14) -0.0083(14)
o1 0.0231(14) 0.0176(14) 0.0351(17) -0.0013(12) -0.0083(12) 0.0009(11)
o2 0.0212(15) 0.0377(18) 0.0205(16) -0.0033(13) -0.0073(13) -0.0060(12)
o3 0.0392(17) 0.0277(16) 0.0290(17) 0.0076(13) -0.0174(13) -0.0110(13)
o4 0.0176(15) 0.0377(18) 0.0209(15) 0.0024(12) -0.0074(12) 0.0004(13)
c1 0.0169(19) 0.016(2) 0.027(2) 0.0025(17) -0.0079(17) -0.0030(16)
c2 0.021(2) 0.021(2) 0.030(2) -0.0050(18) -0.0101(18) 0.0065(16)
c3 0.023(2) 0.022(2) 0.025(2) -0.0061(17) -0.0053(18) 0.0032(17)
c4 0.0176(19) 0.023(2) 0.019(2) -0.0024(16) -0.0078(16) 0.0039(16)
c5 0.019(2) 0.020(2) 0.025(2) 0.0039(17) -0.0089(17) 0.0000(16)
c6 0.032(2) 0.032(2) 0.022(2) 0.0054(19) -0.0084(18) -0.0029(19)
c7 0.041(3) 0.029(2) 0.029(2) -0.0017(19) -0.017(2) -0.002(2)
c8 0.035(2) 0.023(2) 0.033(3) -0.0026(19) -0.015(2) -0.0051(19)
c9 0.021(2) 0.020(2) 0.027(2) -0.0026(17) -0.0096(17) -0.0009(16)
c10 0.038(3) 0.024(2) 0.029(2) 0.0027(18) -0.006(2) -0.0087(19)
c11 0.072(4) 0.056(3) 0.030(3) -0.005(2) -0.021(3) -0.010(3)
c12 0.035(2) 0.016(2) 0.029(2) 0.0045(17) -0.0135(19) -0.0055(18)
c13 0.028(2) 0.022(2) 0.022(2) -0.0079(17) -0.0121(18) 0.0069(17)
c14 0.029(2) 0.029(2) 0.038(3) -0.012(2) -0.014(2) -0.0013(19)
c15 0.037(3) 0.049(3) 0.065(4) -0.028(3) -0.023(3) 0.001(2)
c16 0.049(3) 0.052(3) 0.044(3) -0.021(3) -0.032(3) 0.015(3)
c17 0.052(3) 0.040(3) 0.036(3) -0.005(2) -0.023(2) 0.011(2)
c18 0.029(2) 0.030(2) 0.023(2) -0.0079(19) -0.0072(18) 0.0062(19)
c19 0.044(3) 0.033(3) 0.059(3) -0.006(2) -0.020(2) -0.012(2)
c20 0.081(4) 0.090(5) 0.083(5) -0.030(4) -0.062(4) 0.017(4)
c21 0.043(3) 0.036(3) 0.036(3) 0.006(2) -0.014(2) -0.004(2)
c22 0.0123(19) 0.019(2) 0.031(2) 0.0024(17) -0.0052(17) -0.0036(16)
c23 0.018(2) 0.024(2) 0.026(2) -0.0004(18) -0.0039(17) -0.0032(17)
c24 0.024(2) 0.025(2) 0.033(2) 0.0074(19) -0.0112(18) -0.0036(18)
c25 0.025(2) 0.024(2) 0.036(3) 0.0006(19) -0.0053(19) -0.0067(18)
c26 0.031(2) 0.024(2) 0.032(2) -0.0063(19) -0.007(2) -0.0067(19)
c27 0.021(2) 0.021(2) 0.032(2) 0.0018(18) -0.0101(18) -0.0038(17)
c28 0.036(3) 0.039(3) 0.039(3) -0.009(2) -0.014(2) 0.010(2)
c29 0.038(3) 0.026(2) 0.054(3) -0.006(2) -0.015(2) 0.003(2)
c30 0.032(2) 0.037(3) 0.043(3) -0.010(2) -0.017(2) -0.002(2)
c31 0.026(2) 0.021(2) 0.018(2) -0.0009(16) -0.0091(17) -0.0080(17)
c32 0.031(2) 0.024(2) 0.024(2) 0.0109(17) -0.0094(18) -0.0088(18)
c33 0.028(2) 0.026(2) 0.022(2) 0.0067(18) -0.0072(18) -0.0091(18)
c34 0.020(2) 0.020(2) 0.019(2) 0.0100(16) -0.0089(16) -0.0028(16)
c35 0.032(2) 0.020(2) 0.017(2) 0.0091(16) -0.0141(17) -0.0035(17)
c36 0.029(2) 0.035(3) 0.028(2) 0.0094(19) -0.0147(19) -0.0109(19)
c37 0.028(2) 0.038(3) 0.026(2) 0.006(2) -0.0129(19) -0.0031(19)
c38 0.029(2) 0.032(2) 0.025(2) -0.0027(19) -0.0059(19) 0.0013(19)
c39 0.030(2) 0.027(2) 0.019(2) 0.0026(17) -0.0095(18) -0.0042(18)
c40 0.035(2) 0.033(2) 0.027(2) 0.0015(19) -0.0154(19) -0.004(2)
c41 0.030(3) 0.082(4) 0.039(3) -0.006(3) -0.005(2) -0.008(3)
c42 0.038(3) 0.034(3) 0.037(3) -0.008(2) -0.012(2) -0.011(2)
c43 0.0142(19) 0.030(2) 0.023(2) 0.0058(18) -0.0016(17) -0.0097(17)
c44 0.026(2) 0.035(2) 0.026(2) -0.0027(19) -0.0093(18) -0.0066(19)
c45 0.031(2) 0.042(3) 0.037(3) -0.008(2) -0.007(2) 0.001(2)
c46 0.026(2) 0.047(3) 0.036(3) 0.005(2) -0.011(2) -0.005(2)
c47 0.034(2) 0.051(3) 0.029(3) 0.006(2) -0.017(2) -0.018(2)
c48 0.026(2) 0.036(3) 0.022(2) 0.0062(19) -0.0077(18) -0.0127(19)
c49 0.043(3) 0.059(3) 0.042(3) -0.027(3) -0.020(2) 0.007(2)
c50 0.042(3) 0.081(4) 0.061(4) -0.001(3) -0.023(3) 0.018(3)
c51 0.050(3) 0.052(3) 0.031(3) -0.003(2) -0.021(2) -0.015(2)
c52 0.040(2) 0.027(2) 0.012(2) 0.0037(17) -0.0089(18) -0.0111(19)
c53 0.041(3) 0.027(2) 0.021(2) 0.0031(18) -0.0133(19) -0.013(2)
c54 0.042(3) 0.045(3) 0.020(2) -0.002(2) -0.010(2) -0.019(2)
c55 0.060(3) 0.028(2) 0.020(2) -0.0043(19) -0.012(2) -0.010(2)
c56 0.058(3) 0.029(3) 0.017(2) -0.0055(19) -0.009(2) -0.004(2)
c57 0.032(2) 0.036(3) 0.014(2) -0.0028(18) -0.0011(18) -0.005(2)
c58 0.035(3) 0.047(3) 0.037(3) -0.002(2) -0.016(2) -0.016(2)
c59 0.101(4) 0.037(3) 0.042(3) -0.005(2) -0.022(3) -0.027(3)
c60 0.040(3) 0.046(3) 0.032(3) -0.003(2) -0.004(2) 0.001(2)
c61 0.038(3) 0.033(3) 0.041(3) -0.015(2) -0.028(2) 0.010(2)
c62 0.032(3) 0.033(3) 0.056(3) -0.009(2) -0.019(2) 0.005(2)
c63 0.046(3) 0.044(3) 0.032(3) -0.008(2) -0.010(2) 0.023(2)
c64 0.056(3) 0.044(3) 0.051(3) -0.027(3) -0.038(3) 0.024(3)
c65 0.038(3) 0.025(2) 0.063(4) -0.014(2) -0.029(3) 0.007(2)
c66 0.037(3) 0.028(2) 0.039(3) -0.002(2) -0.012(2) 0.008(2)
c67 0.060(4) 0.049(4) 0.151(7) -0.026(4) -0.054(4) -0.005(3)

loop_
_atom_type_symbol
_atom_type_description
_atom_type_scat_dispersion_real
_atom_type_scat_dispersion_imag
_atom_type_scat_source
c c 0.0033 0.0016 'international tables vol c tables 4.2.6.8 and 6.1.1.4'
h h 0.0000 0.0000 'international tables vol c tables 4.2.6.8 and 6.1.1.4'
n n 0.0061 0.0033 'international tables vol c tables 4.2.6.8 and 6.1.1.4'
o o 0.0106 0.0060 'international tables vol c tables 4.2.6.8 and 6.1.1.4'
zn zn 0.2839 1.4301 'international tables vol c tables 4.2.6.8 and 6.1.1.4'

loop_
_geom_angle_atom_site_label_1
_geom_angle_atom_site_label_2
_geom_angle_atom_site_label_3
_geom_angle
_geom_angle_site_symmetry_1
_geom_angle_site_symmetry_3
o1 zn1 o2 118.61(11) . 2_656
o1 zn1 o2 119.10(12) . .
o2 zn1 o2 82.53(13) 2_656 .
o1 zn1 c1 104.56(12) . .
o2 zn1 c1 116.59(14) 2_656 .
o2 zn1 c1 115.18(13) . .
o1 zn1 zn1 129.94(8) . 2_656
o2 zn1 zn1 41.37(8) 2_656 2_656
o2 zn1 zn1 41.16(8) . 2_656
c1 zn1 zn1 125.50(10) . 2_656
o3 zn2 o4 118.25(12) . .
o3 zn2 o4 116.64(12) . 2_765
o4 zn2 o4 83.22(12) . 2_765
o3 zn2 c31 105.15(13) . .
o4 zn2 c31 118.92(13) . .
o4 zn2 c31 114.12(13) 2_765 .
o3 zn2 zn2 128.05(8) . 2_765
o4 zn2 zn2 41.75(8) . 2_765
o4 zn2 zn2 41.47(8) 2_765 2_765
c31 zn2 zn2 126.63(10) . 2_765
c1 n1 c2 110.5(3) . .
c1 n1 c4 123.9(3) . .
c2 n1 c4 125.6(3) . .
c1 n2 c3 111.5(3) . .
c1 n2 c13 122.9(3) . .
c3 n2 c13 125.6(3) . .
c31 n3 c32 111.3(3) . .
c31 n3 c34 123.8(3) . .
c32 n3 c34 124.9(3) . .
c31 n4 c33 110.7(3) . .
c31 n4 c43 122.3(3) . .
c33 n4 c43 127.0(3) . .
c22 o1 zn1 128.0(2) . .
zn1 o2 zn1 97.47(13) 2_656 .
c52 o3 zn2 131.4(2) . .
zn2 o4 zn2 96.78(12) . 2_765
n2 c1 n1 104.7(3) . .
n2 c1 zn1 126.1(3) . .
n1 c1 zn1 129.2(3) . .
c3 c2 n1 106.9(3) . .
c2 c3 n2 106.4(3) . .
c9 c4 c5 122.1(3) . .
c9 c4 n1 118.9(3) . .
c5 c4 n1 119.0(3) . .
c6 c5 c4 117.4(4) . .
c6 c5 c10 121.8(4) . .
c4 c5 c10 120.7(3) . .
c7 c6 c5 122.5(4) . .
c6 c7 c8 118.1(4) . .
c6 c7 c11 121.8(4) . .
c8 c7 c11 120.0(4) . .
c9 c8 c7 122.0(4) . .
c8 c9 c4 117.9(4) . .
c8 c9 c12 121.2(3) . .
c4 c9 c12 120.9(3) . .
c18 c13 c14 122.6(4) . .
c18 c13 n2 119.1(3) . .
c14 c13 n2 118.2(4) . .
c15 c14 c13 117.8(4) . .
c15 c14 c19 121.5(4) . .
c13 c14 c19 120.8(4) . .
c14 c15 c16 122.3(4) . .
c15 c16 c17 118.0(4) . .
c15 c16 c20 121.6(5) . .
c17 c16 c20 120.4(5) . .
c18 c17 c16 121.6(4) . .
c13 c18 c17 117.7(4) . .
c13 c18 c21 121.4(4) . .
c17 c18 c21 120.9(4) . .
o1 c22 c27 120.4(3) . .
o1 c22 c23 120.5(3) . .
c27 c22 c23 119.0(3) . .
c24 c23 c22 119.2(4) . .
c24 c23 c28 121.1(4) . .
c22 c23 c28 119.6(3) . .
c25 c24 c23 122.2(4) . .
c26 c25 c24 117.4(4) . .
c26 c25 c29 122.3(4) . .
c24 c25 c29 120.3(4) . .
c25 c26 c27 123.0(4) . .
c26 c27 c22 119.2(4) . .
c26 c27 c30 122.3(4) . .
c22 c27 c30 118.4(3) . .
n3 c31 n4 104.8(3) . .
n3 c31 zn2 127.6(3) . .
n4 c31 zn2 127.6(3) . .
c33 c32 n3 106.6(3) . .
c32 c33 n4 106.5(3) . .
c35 c34 c39 122.8(3) . .
c35 c34 n3 119.0(3) . .
c39 c34 n3 118.2(3) . .
c34 c35 c36 117.2(4) . .
c34 c35 c40 121.0(3) . .
c36 c35 c40 121.8(4) . .
c37 c36 c35 122.5(4) . .
c38 c37 c36 118.1(4) . .
c38 c37 c41 120.9(4) . .
c36 c37 c41 121.0(4) . .
c37 c38 c39 122.4(4) . .
c34 c39 c38 117.0(4) . .
c34 c39 c42 121.5(3) . .
c38 c39 c42 121.5(4) . .
c44 c43 c48 122.2(4) . .
c44 c43 n4 118.3(3) . .
c48 c43 n4 119.4(4) . .
c43 c44 c45 117.9(4) . .
c43 c44 c49 120.7(4) . .
c45 c44 c49 121.3(4) . .
c46 c45 c44 121.9(4) . .
c45 c46 c47 118.8(4) . .
c45 c46 c50 120.7(4) . .
c47 c46 c50 120.6(4) . .
c48 c47 c46 121.3(4) . .
c47 c48 c43 117.9(4) . .
c47 c48 c51 121.9(4) . .
c43 c48 c51 120.2(4) . .
o3 c52 c57 121.6(4) . .
o3 c52 c53 118.9(4) . .
c57 c52 c53 119.4(4) . .
c54 c53 c52 118.8(4) . .
c54 c53 c58 121.8(4) . .
c52 c53 c58 119.4(4) . .
c55 c54 c53 122.4(4) . .
c54 c55 c56 117.6(4) . .
c54 c55 c59 120.9(4) . .
c56 c55 c59 121.5(4) . .
c57 c56 c55 122.2(4) . .
c56 c57 c52 119.5(4) . .
c56 c57 c60 121.1(4) . .
c52 c57 c60 119.4(4) . .
c66 c61 c62 120.3(4) . .
c61 c62 c63 118.5(4) . .
c64 c63 c62 120.8(5) . .
c63 c64 c65 121.3(4) . .
c64 c65 c66 117.4(4) . .
c64 c65 c67 120.9(5) . .
c66 c65 c67 121.7(5) . .
c61 c66 c65 121.6(4) . .

loop_
_geom_bond_atom_site_label_1
_geom_bond_atom_site_label_2
_geom_bond_distance
_geom_bond_site_symmetry_2
zn1 o1 1.933(3) .
zn1 o2 1.973(3) 2_656
zn1 o2 1.982(3) .
zn1 c1 2.039(4) .
zn1 zn1 2.9732(8) 2_656
zn2 o3 1.926(3) .
zn2 o4 1.970(3) .
zn2 o4 1.981(3) 2_765
zn2 c31 2.040(4) .
zn2 zn2 2.9535(9) 2_765
n1 c1 1.355(5) .
n1 c2 1.393(4) .
n1 c4 1.438(5) .
n2 c1 1.345(5) .
n2 c3 1.387(5) .
n2 c13 1.440(5) .
n3 c31 1.336(5) .
n3 c32 1.383(4) .
n3 c34 1.442(4) .
n4 c31 1.354(4) .
n4 c33 1.384(5) .
n4 c43 1.433(5) .
o1 c22 1.341(4) .
o2 zn1 1.973(3) 2_656
o3 c52 1.333(4) .
o4 zn2 1.981(3) 2_765
c2 c3 1.342(5) .
c4 c9 1.389(5) .
c4 c5 1.398(5) .
c5 c6 1.386(5) .
c5 c10 1.503(5) .
c6 c7 1.380(6) .
c7 c8 1.390(5) .
c7 c11 1.513(6) .
c8 c9 1.385(5) .
c9 c12 1.508(5) .
c13 c18 1.389(5) .
c13 c14 1.389(5) .
c14 c15 1.382(6) .
c14 c19 1.502(6) .
c15 c16 1.389(7) .
c16 c17 1.397(7) .
c16 c20 1.514(6) .
c17 c18 1.394(6) .
c18 c21 1.506(6) .
c22 c27 1.407(5) .
c22 c23 1.409(5) .
c23 c24 1.393(5) .
c23 c28 1.503(5) .
c24 c25 1.392(6) .
c25 c26 1.376(6) .
c25 c29 1.513(5) .
c26 c27 1.386(5) .
c27 c30 1.504(6) .
c32 c33 1.342(5) .
c34 c35 1.392(5) .
c34 c39 1.398(5) .
c35 c36 1.393(5) .
c35 c40 1.506(5) .
c36 c37 1.388(6) .
c37 c38 1.384(6) .
c37 c41 1.506(6) .
c38 c39 1.400(5) .
c39 c42 1.504(5) .
c43 c44 1.385(5) .
c43 c48 1.394(5) .
c44 c45 1.393(6) .
c44 c49 1.502(6) .
c45 c46 1.369(6) .
c46 c47 1.400(6) .
c46 c50 1.517(6) .
c47 c48 1.385(6) .
c48 c51 1.504(6) .
c52 c57 1.394(6) .
c52 c53 1.412(5) .
c53 c54 1.394(5) .
c53 c58 1.500(6) .
c54 c55 1.377(6) .
c55 c56 1.388(6) .
c55 c59 1.525(6) .
c56 c57 1.386(6) .
c57 c60 1.507(6) .
c61 c66 1.365(6) .
c61 c62 1.373(6) .
c62 c63 1.375(7) .
c63 c64 1.369(7) .
c64 c65 1.372(6) .
c65 c66 1.385(6) .
c65 c67 1.489(6) .
